data_1568832
loop_
_publ_author_name
'Mikherdov, Alexander S.'
'Jin, Mingoo'
'Ito, Hajime'

_publ_section_title
;
 Exploring Au(i) involving halogen bonding with N-heterocyclic carbene
 Au(i) aryl complexes in crystalline media
;
_journal_issue 17
_journal_name_full 'Chemical Science'
_journal_page_first 4485
_journal_page_last 4494
_journal_paper_doi 10.1039/D3SC00373F
_journal_volume 14
_journal_year 2023
_chemical_formula_moiety 'C26 H30 Au N3, 2(C6 F5 I)'
_chemical_formula_sum 'C38 H30 Au F10 I2 N3'
_chemical_formula_weight 1169.441
_space_group_crystal_system monoclinic
_space_group_IT_number 15
_space_group_name_Hall '-C 2yc'
_space_group_name_H-M_alt 'C 1 2/c 1'
_symmetry_Int_Tables_number 15
_atom_sites_solution_primary dual
_audit_creation_date 2022-11-11
_audit_creation_method
;
Olex2 1.5-alpha
(compiled 2022.11.02 svn.ra8b101fa for OlexSys, GUI svn.r6635)
;
_audit_update_record
;
2022-11-11 deposited with the CCDC.	2023-04-10 downloaded from the CCDC.
;
_cell_angle_alpha 90
_cell_angle_beta 97.682(1)
_cell_angle_gamma 90
_cell_formula_units_Z 4
_cell_length_a 16.0425(1)
_cell_length_b 12.1872(1)
_cell_length_c 20.8413(2)
_cell_measurement_reflns_used 11843
_cell_measurement_temperature 293
_cell_measurement_theta_max 75.8230
_cell_measurement_theta_min 4.5460
_cell_volume 4038.18(6)
_computing_cell_refinement 'CrysAlisPro 1.171.40.69a (Rigaku OD, 2020)'
_computing_data_collection 'CrysAlisPro 1.171.40.69a (Rigaku OD, 2020)'
_computing_data_reduction 'CrysAlisPro 1.171.40.69a (Rigaku OD, 2020)'
_computing_molecular_graphics 'Olex2 1.5-alpha (Dolomanov et al., 2009)'
_computing_publication_material 'Olex2 1.5-alpha (Dolomanov et al., 2009)'
_computing_structure_refinement 'olex2.refine 1.5-alpha (Bourhis et al., 2015)'
_computing_structure_solution 'ShelXT (Sheldrick, 2015)'
_diffrn_ambient_temperature 293
_diffrn_detector 'Hybrid Pixel Array Detector'
_diffrn_detector_area_resol_mean 10.0000
_diffrn_detector_type HyPix
_diffrn_measured_fraction_theta_full 0.9995
_diffrn_measured_fraction_theta_max 0.9666
_diffrn_measurement_details
;
List of Runs (angles in degrees, time in seconds):

  # Type    Start    End  Width  t~exp~   \w     \q     \k     \f   Frames
#--------------------------------------------------------------------------
  1  \w     95.00 125.00   0.50    0.59    --  102.75  37.00-120.00   60
  2  \w    136.00 173.00   0.50    0.59    --  102.75  37.00-120.00   74
  3  \w     95.00 150.00   0.50    0.59    --  102.75  19.00-120.00  110
  4  \w    133.00 160.00   0.50    0.59    --  102.75  84.00 164.00   54
  5  \w    122.00 175.00   0.50    0.59    --  102.75  19.00 120.00  106
  6  \w     31.00  69.00   0.50    0.59    --  102.75 -57.00  30.00   76
  7  \w     32.00  68.00   0.50    0.59    --  102.75 -57.00  60.00   72
  8  \w     33.00  65.00   0.50    0.59    --  102.75 -57.00  90.00   64
  9  \w    -23.00  18.00   0.50    0.59    --   49.16 -19.00  30.00   82
 10  \w    -21.00  17.00   0.50    0.59    --   49.16 -19.00 -30.00   76
 11  \w    -21.00   6.00   0.50    0.59    --   49.16 -84.00  44.00   54
 12  \w     22.00  47.00   0.50    0.59    --   49.16 -84.00  44.00   50
 13  \w     45.00 101.00   0.50    0.59    --  102.75 -99.00-120.00  112
 14  \w     55.00  80.00   0.50    0.59    --  102.75 -84.00  44.00   50
 15  \w     31.00  68.00   0.50    0.59    --  102.75 -99.00  90.00   74
 16  \w    -13.00  23.00   0.50    0.59    --  -49.16  19.00 -90.00   72
 17  \w    -60.00 -34.00   0.50    0.59    -- -102.00  57.00   0.00   52
 18  \w    -63.00 -33.00   0.50    0.59    -- -102.00  57.00 -30.00   60
 19  \w    -60.00 -35.00   0.50    0.59    -- -102.00  57.00 -60.00   50
 20  \w   -152.00 -86.00   0.50    0.59    -- -102.00 -84.00  44.00  132
 21  \w   -112.00 -74.00   0.50    0.59    --  -49.16-125.00 120.00   76
 22  \w   -117.00 -31.00   0.50    0.59    -- -102.00  84.00 164.00  172
 23  \w    -73.00  23.00   0.50    0.59    --  -49.16  84.00 164.00  192
;
_diffrn_measurement_device 'four-circle diffractometer'
_diffrn_measurement_device_type 'XtaLAB Synergy R, DW system, HyPix'
_diffrn_measurement_method '\w scans'
_diffrn_orient_matrix_type 'CrysAlisPro convention (1999,Acta A55,543-557)'
_diffrn_orient_matrix_UB_11 0.0757102000
_diffrn_orient_matrix_UB_12 -0.0276522000
_diffrn_orient_matrix_UB_13 0.0509869000
_diffrn_orient_matrix_UB_21 -0.0131385000
_diffrn_orient_matrix_UB_22 0.1080591000
_diffrn_orient_matrix_UB_23 0.0356948000
_diffrn_orient_matrix_UB_31 -0.0590309000
_diffrn_orient_matrix_UB_32 -0.0594795000
_diffrn_orient_matrix_UB_33 0.0411031000
_diffrn_radiation_monochromator mirror
_diffrn_radiation_probe x-ray
_diffrn_radiation_type 'Cu K\a'
_diffrn_radiation_wavelength 1.54184
_diffrn_reflns_av_R_equivalents 0.0552
_diffrn_reflns_av_unetI/netI 0.0428
_diffrn_reflns_Laue_measured_fraction_full 0.9995
_diffrn_reflns_Laue_measured_fraction_max 0.9666
_diffrn_reflns_limit_h_max 17
_diffrn_reflns_limit_h_min -20
_diffrn_reflns_limit_k_max 13
_diffrn_reflns_limit_k_min -15
_diffrn_reflns_limit_l_max 26
_diffrn_reflns_limit_l_min -26
_diffrn_reflns_number 14243
_diffrn_reflns_point_group_measured_fraction_full 0.9995
_diffrn_reflns_point_group_measured_fraction_max 0.9666
_diffrn_reflns_theta_full 67.6840
_diffrn_reflns_theta_max 75.89
_diffrn_reflns_theta_min 4.28
_diffrn_source 'Rotating-anode X-ray tube'
_diffrn_source_type 'Rigaku (Cu) X-ray Source'
_exptl_absorpt_coefficient_mu 19.538
_exptl_absorpt_correction_T_max 1.00000
_exptl_absorpt_correction_T_min 0.30212
_exptl_absorpt_correction_type multi-scan
_exptl_absorpt_process_details
;
CrysAlisPro 1.171.40.69a (Rigaku Oxford Diffraction, 2020)
Empirical absorption correction using spherical harmonics,
 implemented in SCALE3 ABSPACK scaling algorithm.
;
_exptl_crystal_colour 'clear light yellow'
_exptl_crystal_colour_lustre clear
_exptl_crystal_colour_modifier light
_exptl_crystal_colour_primary yellow
_exptl_crystal_density_diffrn 1.924
_exptl_crystal_description block
_exptl_crystal_F_000 2209.976
_exptl_crystal_size_max 0.1
_exptl_crystal_size_mid 0.1
_exptl_crystal_size_min 0.05
_refine_diff_density_max 0.9824
_refine_diff_density_min -0.9524
_refine_diff_density_rms 0.1441
_refine_ls_d_res_high 0.7949
_refine_ls_d_res_low 10.3271
_refine_ls_goodness_of_fit_ref 1.0399
_refine_ls_hydrogen_treatment constr
_refine_ls_matrix_type full
_refine_ls_number_constraints 26
_refine_ls_number_parameters 361
_refine_ls_number_reflns 4086
_refine_ls_number_restraints 414
_refine_ls_restrained_S_all 0.9865
_refine_ls_R_factor_all 0.0367
_refine_ls_R_factor_gt 0.0351
_refine_ls_shift/su_max -0.0004
_refine_ls_shift/su_mean 0.0000
_refine_ls_structure_factor_coef Fsqd
_refine_ls_weighting_details 'w=1/[\s^2^(Fo^2^)+(0.0592P)^2^+0.3774P] where P=(Fo^2^+2Fc^2^)/3'
_refine_ls_weighting_scheme calc
_refine_ls_wR_factor_gt 0.0881
_refine_ls_wR_factor_ref 0.0890
_reflns_Friedel_coverage 0.0
_reflns_limit_h_max 19
_reflns_limit_h_min -20
_reflns_limit_k_max 15
_reflns_limit_k_min 0
_reflns_limit_l_max 26
_reflns_limit_l_min 0
_reflns_number_gt 3858
_reflns_number_total 4086
_reflns_threshold_expression I>=2u(I)
_cod_data_source_file d3sc00373f3.cif
_cod_data_source_block 1Py-IPFB2_293K
_cod_depositor_comments 'Adding full bibliography for 1568831--1568854.cif.'
_cod_database_code 1568832
_chemical_oxdiff_formula 'Au I F N C H'
_reflns_odcompleteness_completeness 100.00
_reflns_odcompleteness_iscentric 1
_reflns_odcompleteness_theta 66.97
_olex2_refinement_description
;
1. Fixed Uiso
 At 1.2 times of:
  All C(H) groups, All C(H,H) groups
 At 1.5 times of:
  All C(H,H,H) groups
2. Uiso/Uaniso restraints and constraints
N2A \\sim C14A \\sim F12 \\sim C2A \\sim F12 \\sim C14A: within 1.7A with sigma
of 0.04 and sigma for terminal atoms of 0.08 within 1.7A
I1D1 \\sim F2D1 \\sim F12 \\sim F14 \\sim F10 \\sim F1D1 \\sim C2D1 \\sim C7D1
\\sim C6 \\sim C4D1 \\sim C3D1 \\sim C5D1 \\sim C6D2 \\sim I1D2 \\sim C1D2
\\sim C2D2 \\sim F1D2 \\sim F5D2 \\sim C5D2 \\sim C3D2 \\sim F4D2 \\sim C4D2
\\sim F2D2 \\sim F3D2: within 1.7A with sigma of 0.04 and sigma for terminal
atoms of 0.08 within 1.7A
Uanis(N2A) \\sim Ueq, Uanis(C14A) \\sim Ueq, Uanis(C13A) \\sim Ueq, Uanis(C12A)
\\sim Ueq: with sigma of 0.01 and sigma for terminal atoms of 0.02
3. Others
 Sof(C6D2)=Sof(I1D2)=Sof(C1D2)=Sof(C2D2)=Sof(F1D2)=Sof(F5D2)=Sof(C5D2)=
 Sof(C3D2)=Sof(F4D2)=Sof(C4D2)=Sof(F2D2)=Sof(F3D2)=1-FVAR(1)
 Sof(I1D1)=Sof(F2D1)=Sof(F12)=Sof(F14)=Sof(F10)=Sof(F1D1)=Sof(C2D1)=Sof(C7D1)=
 Sof(C6)=Sof(C4D1)=Sof(C3D1)=Sof(C5D1)=FVAR(1)
4.a Free rotating group:
 I1D1(F2D1,F12,F14,F10,F1D1,C2D1,C7D1,C6,C4D1,C3D1,C5D1), C6D2(I1D2,C1D2,C2D2,
 F1D2,F5D2,C5D2,C3D2,F4D2,C4D2,F2D2,F3D2)
4.b Secondary CH2 refined with riding coordinates:
 C2A(H2Aa,H2Ab)
4.c Aromatic/amide H refined with riding coordinates:
 C7A(H7A), C5A(H5A), C13A(H13A), C14A(H14A)
4.d Idealised Me refined as rotating group:
 C11A(H11a,H11b,H11c), C9A(H9Aa,H9Ab,H9Ac), C10A(H10a,H10b,H10c)
;
_olex2_submission_special_instructions 'No special instructions were received'
_oxdiff_exptl_absorpt_empirical_details
;
Empirical correction (ABSPACK) includes:
- Absorption correction using spherical harmonics
- Frame scaling
;
_oxdiff_exptl_absorpt_empirical_full_max 1.915
_oxdiff_exptl_absorpt_empirical_full_min 0.638

loop_
_space_group_symop_id
_space_group_symop_operation_xyz
1 x,y,z
2 -x,y,-z+1/2
3 -x,-y,-z
4 x,-y,z-1/2
5 x+1/2,y+1/2,z
6 -x+1/2,y+1/2,-z+1/2
7 -x+1/2,-y+1/2,-z
8 x+1/2,-y+1/2,z-1/2

loop_
_atom_site_label
_atom_site_type_symbol
_atom_site_fract_x
_atom_site_fract_y
_atom_site_fract_z
_atom_site_U_iso_or_equiv
_atom_site_adp_type
_atom_site_occupancy
_atom_site_site_symmetry_order
_atom_site_refinement_flags_posn
_atom_site_refinement_flags_adp
_atom_site_refinement_flags_occupancy
_atom_site_disorder_group
Au1A Au 0.0 0.23781(3) 0.75 0.0448(3) Uani 1.000000 2 S T P .
N1A N 0.0630(2) 0.4682(2) 0.77653(17) 0.0586(8) Uani 1.000000 1 . . . .
C3A C 0.1394(2) 0.4261(3) 0.81070(17) 0.0513(8) Uani 1.000000 1 . . . .
C8A C 0.1399(2) 0.3801(3) 0.87221(18) 0.0573(8) Uani 1.000000 1 . . . .
C1A C 0.0 0.4060(4) 0.75 0.0515(11) Uani 1.000000 2 S T P .
C7A C 0.2138(3) 0.3335(4) 0.90154(19) 0.0677(10) Uani 1.000000 1 . . . .
H7A H 0.2147(3) 0.3016(4) 0.94215(19) 0.0813(13) Uiso 1.000000 1 R . . .
C5A C 0.2845(3) 0.3815(4) 0.8132(2) 0.0731(11) Uani 1.000000 1 . . . .
H5A H 0.3334(3) 0.3835(4) 0.7937(2) 0.0877(14) Uiso 1.000000 1 R . . .
C12A C 0.0 0.0705(4) 0.75 0.0537(11) Uani 1.000000 2 S TU P .
C4A C 0.2120(3) 0.4279(4) 0.78135(18) 0.0644(10) Uani 1.000000 1 . . . .
C6A C 0.2867(3) 0.3327(4) 0.8727(2) 0.0745(12) Uani 1.000000 1 . . . .
C11A C 0.0626(3) 0.3785(5) 0.9058(2) 0.0833(14) Uani 1.000000 1 . . . .
H11a H 0.0398(16) 0.4513(8) 0.9064(19) 0.125(2) Uiso 1.000000 1 GR . . .
H11b H 0.0215(11) 0.330(3) 0.8830(12) 0.125(2) Uiso 1.000000 1 GR . . .
H11c H 0.0772(6) 0.353(3) 0.9494(7) 0.125(2) Uiso 1.000000 1 GR . . .
C13A C -0.0379(3) 0.0103(4) 0.6983(3) 0.0736(12) Uani 1.000000 1 . U . .
H13A H -0.0653(3) 0.0456(4) 0.6619(3) 0.0883(14) Uiso 1.000000 1 R . . .
C2A C 0.0407(3) 0.5856(3) 0.7736(3) 0.0789(14) Uani 1.000000 1 . U . .
H2Aa H 0.0839(3) 0.6291(3) 0.7573(3) 0.0947(16) Uiso 1.000000 1 R . . .
H2Ab H 0.0316(3) 0.6132(3) 0.8158(3) 0.0947(16) Uiso 1.000000 1 R . . .
C9A C 0.2133(4) 0.4805(6) 0.7153(2) 0.0990(19) Uani 1.000000 1 . . . .
H9Aa H 0.1615(14) 0.465(4) 0.6881(9) 0.148(3) Uiso 1.000000 1 GR . . .
H9Ab H 0.220(3) 0.5584(7) 0.7202(4) 0.148(3) Uiso 1.000000 1 GR . . .
H9Ac H 0.259(2) 0.451(3) 0.6957(11) 0.148(3) Uiso 1.000000 1 GR . . .
I1D1 I 0.13159(12) 0.16931(15) 0.63900(8) 0.1134(12) Uani 0.883(3) 1 . U . 1
F2D1 F 0.21605(17) -0.0345(3) 0.42661(12) 0.153(3) Uani 0.883(3) 1 G U . 1
F12 F 0.32203(13) 0.2347(2) 0.62548(10) 0.1155(14) Uani 0.883(3) 1 G U . 1
F14 F 0.42416(10) 0.1784(3) 0.54122(12) 0.1289(17) Uani 0.883(3) 1 G U . 1
F10 F 0.37401(14) 0.0393(3) 0.44512(10) 0.1305(19) Uani 0.883(3) 1 G U . 1
F1D1 F 0.10925(12) 0.0191(3) 0.50809(12) 0.1374(18) Uani 0.883(3) 1 G U . 1
C2D1 C 0.21130(9) 0.13357(12) 0.57170(6) 0.0713(14) Uani 0.883(3) 1 G U . 1
C7D1 C 0.29017(9) 0.16578(14) 0.57375(7) 0.0724(13) Uani 0.883(3) 1 G U . 1
C6 C 0.34656(9) 0.13360(18) 0.53207(8) 0.0897(18) Uani 0.883(3) 1 G U . 1
C4D1 C 0.23900(13) 0.0331(2) 0.47502(8) 0.0839(16) Uani 0.883(3) 1 G U . 1
C3D1 C 0.18704(10) 0.06170(18) 0.51781(8) 0.0875(17) Uani 0.883(3) 1 G U . 1
C5D1 C 0.31923(12) 0.0664(2) 0.48434(8) 0.091(2) Uani 0.883(3) 1 G U . 1
C10A C 0.3659(5) 0.2771(7) 0.9045(4) 0.113(2) Uani 1.000000 1 . . . .
H10a H 0.3985(18) 0.3282(15) 0.933(2) 0.170(3) Uiso 1.000000 1 GR . . .
H10b H 0.3511(5) 0.215(3) 0.929(2) 0.170(3) Uiso 1.000000 1 GR . . .
H10c H 0.3983(18) 0.252(4) 0.8718(4) 0.170(3) Uiso 1.000000 1 GR . . .
N2A N 0.0 -0.1603(6) 0.75 0.114(3) Uani 1.000000 2 S TU P .
C14A C -0.0350(4) -0.1042(5) 0.7009(4) 0.1006(18) Uani 1.000000 1 . U . .
H14A H -0.0600(4) -0.1428(5) 0.6649(4) 0.121(2) Uiso 1.000000 1 R . . .
C6D2 C 0.2784(8) 0.1233(12) 0.5501(6) 0.103(7) Uani 0.117(3) 1 . U . 2
I1D2 I 0.2079(9) 0.2217(12) 0.6658(7) 0.128(5) Uani 0.117(3) 1 G U . 2
C1D2 C 0.2117(7) 0.1372(10) 0.5802(6) 0.096(9) Uani 0.117(3) 1 G U . 2
C2D2 C 0.1401(8) 0.0787(14) 0.5484(7) 0.103(9) Uani 0.117(3) 1 G U . 2
F1D2 F 0.0666(8) 0.0817(19) 0.5724(10) 0.151(13) Uani 0.117(3) 1 G U . 2
F5D2 F 0.3533(8) 0.1747(17) 0.5777(8) 0.127(10) Uani 0.117(3) 1 G U . 2
C5D2 C 0.2833(10) 0.0580(14) 0.4960(7) 0.085(8) Uani 0.117(3) 1 G U . 2
C3D2 C 0.1421(11) 0.0190(16) 0.4943(7) 0.125(10) Uani 0.117(3) 1 G U . 2
F4D2 F 0.3569(12) 0.0572(19) 0.4713(9) 0.177(15) Uani 0.117(3) 1 G U . 2
C4D2 C 0.2148(12) 0.0062(15) 0.4703(7) 0.105(9) Uani 0.117(3) 1 G U . 2
F2D2 F 0.0762(13) -0.036(2) 0.4665(10) 0.179(15) Uani 0.117(3) 1 G U . 2
F3D2 F 0.2215(15) -0.0533(18) 0.4184(8) 0.108(11) Uani 0.117(3) 1 G U . 2

loop_
_atom_site_aniso_label
_atom_site_aniso_U_11
_atom_site_aniso_U_22
_atom_site_aniso_U_33
_atom_site_aniso_U_12
_atom_site_aniso_U_13
_atom_site_aniso_U_23
Au1A 0.0479(5) 0.0339(4) 0.0520(5) -0.000000 0.0046(3) 0.000000
N1A 0.0558(18) 0.0380(15) 0.0759(19) -0.0033(13) -0.0131(15) -0.0003(13)
C3A 0.0503(19) 0.0443(17) 0.0562(17) -0.0047(14) -0.0046(14) 0.0005(14)
C8A 0.056(2) 0.057(2) 0.0578(18) -0.0076(16) 0.0029(15) 0.0013(16)
C1A 0.061(3) 0.033(2) 0.058(3) -0.000000 -0.001(2) 0.000000
C7A 0.065(2) 0.078(3) 0.0565(19) -0.006(2) -0.0050(17) 0.0148(18)
C5A 0.055(2) 0.093(3) 0.071(2) -0.002(2) 0.0074(18) 0.008(2)
C12A 0.050(3) 0.041(2) 0.073(3) -0.000000 0.018(2) 0.000000
C4A 0.068(2) 0.067(2) 0.058(2) -0.0117(19) 0.0053(17) 0.0084(17)
C6A 0.058(2) 0.088(3) 0.074(2) 0.003(2) -0.0067(19) 0.010(2)
C11A 0.070(3) 0.108(4) 0.073(3) -0.018(3) 0.017(2) 0.000(3)
C13A 0.070(3) 0.056(2) 0.096(3) -0.0124(18) 0.015(2) -0.014(2)
C2A 0.080(3) 0.0374(19) 0.111(4) -0.0028(19) -0.018(3) 0.002(2)
C9A 0.095(4) 0.135(5) 0.068(3) -0.006(4) 0.012(3) 0.032(3)
I1D1 0.103(2) 0.1160(17) 0.1330(18) 0.0435(15) 0.0605(18) 0.0289(12)
F2D1 0.180(7) 0.187(7) 0.091(3) -0.018(5) 0.010(3) -0.047(4)
F12 0.108(3) 0.119(3) 0.114(3) -0.009(2) -0.009(3) -0.012(2)
F14 0.064(2) 0.185(5) 0.138(3) -0.017(3) 0.016(2) 0.027(3)
F10 0.129(4) 0.187(5) 0.086(3) 0.028(3) 0.052(3) 0.029(3)
F1D1 0.096(3) 0.163(5) 0.154(4) -0.035(3) 0.020(3) -0.013(4)
C2D1 0.065(3) 0.076(3) 0.073(3) 0.013(2) 0.012(2) 0.015(2)
C7D1 0.067(3) 0.074(3) 0.075(3) 0.010(2) 0.004(2) 0.016(2)
C6 0.075(4) 0.112(5) 0.082(3) 0.004(3) 0.011(3) 0.036(3)
C4D1 0.090(4) 0.099(4) 0.062(3) -0.005(3) 0.006(3) 0.005(3)
C3D1 0.068(3) 0.094(4) 0.099(4) -0.008(3) 0.005(3) 0.023(3)
C5D1 0.102(5) 0.114(5) 0.059(3) 0.012(4) 0.018(3) 0.024(3)
C10A 0.075(4) 0.133(6) 0.123(6) 0.017(4) -0.012(4) 0.029(4)
N2A 0.089(5) 0.052(3) 0.209(8) -0.000000 0.044(5) 0.000000
C14A 0.085(3) 0.066(3) 0.154(5) -0.020(2) 0.029(3) -0.034(3)
C6D2 0.100(13) 0.104(13) 0.102(13) 0.007(7) 0.009(7) 0.021(7)
I1D2 0.134(11) 0.127(10) 0.137(9) 0.042(7) 0.067(8) 0.025(6)
C1D2 0.087(16) 0.097(16) 0.106(15) 0.008(8) 0.014(8) 0.023(8)
C2D2 0.096(17) 0.111(16) 0.101(16) 0.000(9) 0.012(9) 0.027(9)
F1D2 0.12(3) 0.17(3) 0.16(3) -0.028(19) 0.029(19) 0.03(2)
F5D2 0.11(2) 0.098(19) 0.17(2) 0.028(13) 0.026(14) 0.031(14)
C5D2 0.077(15) 0.109(14) 0.072(14) 0.019(8) 0.021(8) 0.024(8)
C3D2 0.122(18) 0.135(18) 0.117(17) -0.017(9) 0.011(9) 0.022(9)
F4D2 0.19(3) 0.24(3) 0.11(2) 0.007(17) 0.072(17) 0.079(16)
C4D2 0.108(16) 0.112(16) 0.096(15) -0.005(8) 0.013(8) 0.016(8)
F2D2 0.15(3) 0.24(4) 0.14(3) -0.08(2) -0.016(18) -0.01(2)
F3D2 0.11(3) 0.077(17) 0.12(2) -0.011(14) -0.011(15) 0.026(14)

loop_
_atom_type_symbol
_atom_type_scat_dispersion_real
_atom_type_scat_dispersion_imag
_atom_type_scat_Cromer_Mann_a1
_atom_type_scat_Cromer_Mann_a2
_atom_type_scat_Cromer_Mann_a3
_atom_type_scat_Cromer_Mann_a4
_atom_type_scat_Cromer_Mann_b1
_atom_type_scat_Cromer_Mann_b2
_atom_type_scat_Cromer_Mann_b3
_atom_type_scat_Cromer_Mann_b4
_atom_type_scat_Cromer_Mann_c
_atom_type_scat_source
_atom_type_scat_dispersion_source
Au -4.01093 7.72880 16.88190 18.59130 25.55820 5.86000 0.46110 8.62160 1.48260 36.39560 12.06580 'International Tables Volume C Table 6.1.1.4 (pp. 500-502)' 'Henke, Gullikson and Davis, At. Data and Nucl. Data Tables, 1993, 54, 2'
C 0.01920 0.00962 2.31000 1.02000 1.58860 0.86500 20.84390 10.20750 0.56870 51.65120 0.21560 'International Tables Volume C Table 6.1.1.4 (pp. 500-502)' 'Henke, Gullikson and Davis, At. Data and Nucl. Data Tables, 1993, 54, 2'
F 0.07537 0.05506 3.53920 2.64120 1.51700 1.02430 10.28250 4.29440 0.26150 26.14760 0.27760 'International Tables Volume C Table 6.1.1.4 (pp. 500-502)' 'Henke, Gullikson and Davis, At. Data and Nucl. Data Tables, 1993, 54, 2'
H 0.00000 0.00000 0.49300 0.32291 0.14019 0.04081 10.51090 26.12570 3.14236 57.79970 0.00304 'International Tables Volume C Table 6.1.1.4 (pp. 500-502)' 'Henke, Gullikson and Davis, At. Data and Nucl. Data Tables, 1993, 54, 2'
I -0.19206 6.94430 20.14720 18.99490 7.51380 2.27350 4.34700 0.38140 27.76600 66.87760 4.07120 'International Tables Volume C Table 6.1.1.4 (pp. 500-502)' 'Henke, Gullikson and Davis, At. Data and Nucl. Data Tables, 1993, 54, 2'
N 0.03256 0.01839 12.21260 3.13220 2.01250 1.16630 0.00570 9.89330 28.99750 0.58260 -11.52900 'International Tables Volume C Table 6.1.1.4 (pp. 500-502)' 'Henke, Gullikson and Davis, At. Data and Nucl. Data Tables, 1993, 54, 2'

loop_
_geom_angle_atom_site_label_1
_geom_angle_atom_site_label_2
_geom_angle_atom_site_label_3
_geom_angle
_geom_angle_site_symmetry_1
_geom_angle_site_symmetry_3
_geom_angle_publ_flag
C12A Au1A C1A 180.0 . . ?
C1A N1A C3A 124.0(3) . . ?
C2A N1A C3A 123.8(3) . . ?
C2A N1A C1A 111.7(3) . . ?
C8A C3A N1A 120.1(3) . . ?
C4A C3A N1A 119.3(3) . . ?
C4A C3A C8A 120.5(3) . . ?
C7A C8A C3A 118.1(4) . . ?
C11A C8A C3A 121.8(4) . . ?
C11A C8A C7A 120.1(4) . . ?
N1A C1A Au1A 124.9(2) 2_556 . ?
N1A C1A Au1A 124.9(2) . . ?
N1A C1A N1A 110.2(4) 2_556 . ?
H7A C7A C8A 118.8(2) . . ?
C6A C7A C8A 122.4(4) . . ?
C6A C7A H7A 118.8(2) . . ?
C4A C5A H5A 119.0(2) . . ?
C6A C5A H5A 119.0(3) . . ?
C6A C5A C4A 122.0(4) . . ?
C13A C12A Au1A 122.2(3) . . ?
C13A C12A Au1A 122.2(3) 2_556 . ?
C13A C12A C13A 115.6(6) . 2_556 ?
C5A C4A C3A 119.0(4) . . ?
C9A C4A C3A 121.4(4) . . ?
C9A C4A C5A 119.6(4) . . ?
C5A C6A C7A 117.9(4) . . ?
C10A C6A C7A 121.5(5) . . ?
C10A C6A C5A 120.6(5) . . ?
H11a C11A C8A 109.5 . . ?
H11b C11A C8A 109.5 . . ?
H11b C11A H11a 109.5 . . ?
H11c C11A C8A 109.5 . . ?
H11c C11A H11a 109.5 . . ?
H11c C11A H11b 109.5 . . ?
H13A C13A C12A 120.2(3) . 2_556 ?
C14A C13A C12A 119.5(6) . 2_556 ?
C14A C13A H13A 120.2(4) . . ?
C2A C2A N1A 102.1(2) 2_556 . ?
H2Aa C2A N1A 111.4(3) . . ?
H2Ab C2A N1A 111.4(3) . . ?
H2Ab C2A H2Aa 109.2 . . ?
H9Aa C9A C4A 109.5 . . ?
H9Ab C9A C4A 109.5 . . ?
H9Ab C9A H9Aa 109.5 . . ?
H9Ac C9A C4A 109.5 . . ?
H9Ac C9A H9Aa 109.5 . . ?
H9Ac C9A H9Ab 109.5 . . ?
C7D1 C2D1 I1D1 126.3 . . ?
C3D1 C2D1 I1D1 122.1 . . ?
C3D1 C2D1 C7D1 111.4 . . ?
C2D1 C7D1 F12 116.8 . . ?
C6 C7D1 F12 116.5 . . ?
C6 C7D1 C2D1 126.6 . . ?
C7D1 C6 F14 117.5 . . ?
C5D1 C6 F14 124.5 . . ?
C5D1 C6 C7D1 117.9 . . ?
C3D1 C4D1 F2D1 122.4 . . ?
C5D1 C4D1 F2D1 117.8 . . ?
C5D1 C4D1 C3D1 119.6 . . ?
C2D1 C3D1 F1D1 120.2 . . ?
C4D1 C3D1 F1D1 116.5 . . ?
C4D1 C3D1 C2D1 123.3 . . ?
C6 C5D1 F10 116.2 . . ?
C4D1 C5D1 F10 122.8 . . ?
C4D1 C5D1 C6 120.9 . . ?
H10a C10A C6A 109.5 . . ?
H10b C10A C6A 109.5 . . ?
H10b C10A H10a 109.5 . . ?
H10c C10A C6A 109.5 . . ?
H10c C10A H10a 109.5 . . ?
H10c C10A H10b 109.5 . . ?
C14A N2A C14A 116.3(7) 2_556 . ?
N2A C14A C13A 124.5(6) . . ?
H14A C14A C13A 117.7(4) . . ?
H14A C14A N2A 117.7(4) . . ?
F5D2 C6D2 C1D2 116.8 . . ?
C5D2 C6D2 C1D2 126.6 . . ?
C5D2 C6D2 F5D2 116.5 . . ?
I1D2 C1D2 C6D2 126.4 . . ?
C2D2 C1D2 C6D2 111.4 . . ?
C2D2 C1D2 I1D2 122.1 . . ?
F1D2 C2D2 C1D2 120.2 . . ?
C3D2 C2D2 C1D2 123.3 . . ?
C3D2 C2D2 F1D2 116.5 . . ?
F4D2 C5D2 C6D2 117.5 . . ?
C4D2 C5D2 C6D2 117.9 . . ?
C4D2 C5D2 F4D2 124.44768713(2) . . ?
C4D2 C3D2 C2D2 119.7 . . ?
F2D2 C3D2 C2D2 122.3 . . ?
F2D2 C3D2 C4D2 117.8 . . ?
C3D2 C4D2 C5D2 120.9 . . ?
F3D2 C4D2 C5D2 116.2 . . ?
F3D2 C4D2 C3D2 122.773258856(18) . . ?

loop_
_geom_bond_atom_site_label_1
_geom_bond_atom_site_label_2
_geom_bond_distance
_geom_bond_site_symmetry_2
_geom_bond_publ_flag
Au1A C1A 2.049(5) . ?
Au1A C12A 2.040(5) . ?
N1A C3A 1.427(5) . ?
N1A C1A 1.324(4) . ?
N1A C2A 1.475(5) . ?
C3A C8A 1.398(5) . ?
C3A C4A 1.386(6) . ?
C8A C7A 1.381(6) . ?
C8A C11A 1.503(6) . ?
C7A H7A 0.9300 . ?
C7A C6A 1.385(7) . ?
C5A H5A 0.9300 . ?
C5A C4A 1.382(6) . ?
C5A C6A 1.372(6) . ?
C12A C13A 1.376(5) . ?
C12A C13A 1.376(5) 2_556 ?
C4A C9A 1.522(6) . ?
C6A C10A 1.511(8) . ?
C11A H11a 0.9600 . ?
C11A H11b 0.9600 . ?
C11A H11c 0.9600 . ?
C13A H13A 0.9300 . ?
C13A C14A 1.397(8) . ?
C2A C2A 1.526(10) 2_556 ?
C2A H2Aa 0.9700 . ?
C2A H2Ab 0.9700 . ?
C9A H9Aa 0.9600 . ?
C9A H9Ab 0.9600 . ?
C9A H9Ac 0.9600 . ?
I1D1 C2D1 2.0669 . ?
F2D1 C4D1 1.3168 . ?
F12 C7D1 1.4078 . ?
F14 C6 1.3495 . ?
F10 C5D1 1.3196 . ?
F1D1 C3D1 1.3416 . ?
C2D1 C7D1 1.3199 . ?
C2D1 C3D1 1.4365 . ?
C7D1 C6 1.3918 . ?
C6 C5D1 1.3178 . ?
C4D1 C3D1 1.3453 . ?
C4D1 C5D1 1.3385 . ?
C10A H10a 0.9600 . ?
C10A H10b 0.9600 . ?
C10A H10c 0.9600 . ?
N2A C14A 1.294(8) 2_556 ?
N2A C14A 1.294(8) . ?
C14A H14A 0.9300 . ?
C6D2 C1D2 1.3205 . ?
C6D2 F5D2 1.4078 . ?
C6D2 C5D2 1.3914 . ?
I1D2 C1D2 2.0663 . ?
C1D2 C2D2 1.4372 . ?
C2D2 F1D2 1.3410 . ?
C2D2 C3D2 1.3462 . ?
C5D2 F4D2 1.3496 . ?
C5D2 C4D2 1.3177 . ?
C3D2 C4D2 1.3386 . ?
C3D2 F2D2 1.3167 . ?
C4D2 F3D2 1.3189 . ?

loop_
_geom_torsion_atom_site_label_1
_geom_torsion_atom_site_label_2
_geom_torsion_atom_site_label_3
_geom_torsion_atom_site_label_4
_geom_torsion
_geom_torsion_site_symmetry_1
_geom_torsion_site_symmetry_2
_geom_torsion_site_symmetry_3
_geom_torsion_site_symmetry_4
_geom_torsion_publ_flag
Au1A C1A N1A C3A -1.91(18) . . . . ?
Au1A C1A N1A C3A -1.91(18) . . 2_556 2_556 ?
Au1A C1A N1A C2A -174.8(3) . . . . ?
Au1A C1A N1A C2A -174.8(3) . . 2_556 2_556 ?
Au1A C12A C13A C14A 179.3(4) . . 2_556 2_556 ?
Au1A C12A C13A C14A 179.3(4) . . . . ?
N1A C3A C8A C7A 175.6(4) . . . . ?
N1A C3A C8A C11A -3.3(4) . . . . ?
N1A C3A C4A C5A -176.4(4) . . . . ?
N1A C3A C4A C9A 4.0(5) . . . . ?
N1A C1A N1A C3A 178.09(19) . . 2_556 2_556 ?
N1A C1A N1A C2A 5.2(3) . . 2_556 2_556 ?
N1A C2A C2A N1A 14.1(2) . . 2_556 2_556 ?
C3A C8A C7A C6A 1.0(5) . . . . ?
C3A C4A C5A C6A 0.8(5) . . . . ?
C8A C7A C6A C5A 0.9(5) . . . . ?
C8A C7A C6A C10A -177.4(6) . . . . ?
C7A C6A C5A C4A -1.8(6) . . . . ?
C12A C13A C14A N2A 1.6(5) 2_556 . . . ?
C12A C13A C14A N2A 1.6(5) . . . . ?
C13A C14A N2A C14A -0.8(10) . . . 2_556 ?
I1D1 C2D1 C7D1 F12 -2.66(15) . . . . ?
I1D1 C2D1 C7D1 C6 173.42(9) . . . . ?
I1D1 C2D1 C3D1 F1D1 3.03(14) . . . . ?
I1D1 C2D1 C3D1 C4D1 -176.86(9) . . . . ?
F2D1 C4D1 C3D1 F1D1 -1.20(14) . . . . ?
F2D1 C4D1 C3D1 C2D1 178.69(16) . . . . ?
F2D1 C4D1 C5D1 F10 4.01(8) . . . . ?
F2D1 C4D1 C5D1 C6 -179.64(16) . . . . ?
F12 C7D1 C2D1 C3D1 -178.56(14) . . . . ?
F12 C7D1 C6 F14 -5.70(14) . . . . ?
F12 C7D1 C6 C5D1 177.98(15) . . . . ?
F14 C6 C7D1 C2D1 178.21(14) . . . . ?
F14 C6 C5D1 F10 2.75(8) . . . . ?
F14 C6 C5D1 C4D1 -173.84(14) . . . . ?
F10 C5D1 C6 C7D1 178.78(8) . . . . ?
F10 C5D1 C4D1 C3D1 178.43(8) . . . . ?
F1D1 C3D1 C2D1 C7D1 179.13(12) . . . . ?
F1D1 C3D1 C4D1 C5D1 -175.35(14) . . . . ?
C2D1 C7D1 C6 C5D1 1.89(15) . . . . ?
C2D1 C3D1 C4D1 C5D1 4.55(14) . . . . ?
C7D1 C6 C5D1 C4D1 2.20(14) . . . . ?
C6 C5D1 C4D1 C3D1 -5.22(8) . . . . ?
C6D2 C1D2 C2D2 F1D2 179.1(10) . . . . ?
C6D2 C1D2 C2D2 C3D2 -0.8(7) . . . . ?
C6D2 C5D2 C4D2 C3D2 2.2(10) . . . . ?
C6D2 C5D2 C4D2 F3D2 178.8(7) . . . . ?
I1D2 C1D2 C2D2 F1D2 3.0(10) . . . . ?
I1D2 C1D2 C2D2 C3D2 -176.9(7) . . . . ?
C1D2 C2D2 C3D2 C4D2 4.6(10) . . . . ?
C1D2 C2D2 C3D2 F2D2 178.7(11) . . . . ?
C2D2 C3D2 C4D2 C5D2 -5.2(11) . . . . ?
C2D2 C3D2 C4D2 F3D2 178.4(7) . . . . ?
C5D2 C4D2 C3D2 F2D2 -179.6(10) . . . . ?

loop_
_restr_U_iso_atom_site_label
_restr_U_iso_weight_param
C12A 0.0100
C13A 0.0100
N2A 0.0200
C14A 0.0100

loop_
_restr_U_similar_atom_site_label_1
_restr_U_similar_atom_site_label_2
_restr_U_similar_weight_param
I1D1 C2D1 0.0800
I1D1 I1D2 0.0800
I1D1 C1D2 0.0800
I1D1 C2D2 0.0800
I1D1 F1D2 0.0800
F2D1 C4D1 0.0800
F2D1 C4D2 0.0800
F2D1 F3D2 0.0800
F12 C7D1 0.0800
F12 I1D2 0.0800
F12 F5D2 0.0800
F14 C6 0.0800
F14 F5D2 0.0800
F10 C5D1 0.0800
F10 F4D2 0.0800
F1D1 C3D1 0.0800
F1D1 C2D2 0.0800
F1D1 C3D2 0.0800
F1D1 F2D2 0.0800
C2D1 C7D1 0.0400
C2D1 C3D1 0.0400
C2D1 C6D2 0.0400
C2D1 I1D2 0.0800
C2D1 C1D2 0.0400
C2D1 C2D2 0.0400
C7D1 C6 0.0400
C7D1 C6D2 0.0400
C7D1 I1D2 0.0800
C7D1 C1D2 0.0400
C7D1 F5D2 0.0800
C6 C5D1 0.0400
C6 C6D2 0.0400
C6 F5D2 0.0800
C6 C5D2 0.0400
C6 F4D2 0.0800
C4D1 C3D1 0.0400
C4D1 C5D1 0.0400
C4D1 C6D2 0.0400
C4D1 C5D2 0.0400
C4D1 C3D2 0.0400
C4D1 C4D2 0.0400
C4D1 F3D2 0.0800
C3D1 C6D2 0.0400
C3D1 C1D2 0.0400
C3D1 C2D2 0.0400
C3D1 C5D2 0.0400
C3D1 C3D2 0.0400
C3D1 C4D2 0.0400
C5D1 C6D2 0.0400
C5D1 C5D2 0.0400
C5D1 F4D2 0.0800
C5D1 C4D2 0.0400
N2A C14A 0.0800
C6D2 C1D2 0.0400
C6D2 F5D2 0.0800
C6D2 C5D2 0.0400
I1D2 C1D2 0.0800
C1D2 C2D2 0.0400
C2D2 F1D2 0.0800
C2D2 C3D2 0.0400
C5D2 F4D2 0.0800
C5D2 C4D2 0.0400
C3D2 C4D2 0.0400
C3D2 F2D2 0.0800
C4D2 F3D2 0.0800

loop_
_atom_site_anharm_gc_c_label
_atom_site_anharm_gc_c_111
_atom_site_anharm_gc_c_112
_atom_site_anharm_gc_c_113
_atom_site_anharm_gc_c_122
_atom_site_anharm_gc_c_123
_atom_site_anharm_gc_c_133
_atom_site_anharm_gc_c_222
_atom_site_anharm_gc_c_223
_atom_site_anharm_gc_c_233
_atom_site_anharm_gc_c_333
Au1A -0.0 -0.000000025(14) -0.0 -0.0 -0.000000041(7) -0.0 -0.00000008(4) -0.0 -0.000000002(8) 0.0
I1D1 0.00000053(18) 0.00000011(15) 0.00000015(10) -0.00000091(16) -0.00000023(8) -0.00000011(7) -0.0000030(3) -0.00000081(10) -0.00000025(6) -0.00000021(6)
I1D2 0.0000006(15) -0.0000020(13) -0.0000048(12) -0.0000054(19) -0.0000042(10) -0.0000047(12) -0.000005(3) -0.0000058(14) -0.0000039(9) -0.0000042(10)

loop_
_atom_site_anharm_gc_d_label
_atom_site_anharm_gc_d_1111
_atom_site_anharm_gc_d_1112
_atom_site_anharm_gc_d_1113
_atom_site_anharm_gc_d_1122
_atom_site_anharm_gc_d_1123
_atom_site_anharm_gc_d_1133
_atom_site_anharm_gc_d_1222
_atom_site_anharm_gc_d_1223
_atom_site_anharm_gc_d_1233
_atom_site_anharm_gc_d_1333
_atom_site_anharm_gc_d_2222
_atom_site_anharm_gc_d_2223
_atom_site_anharm_gc_d_2233
_atom_site_anharm_gc_d_2333
_atom_site_anharm_gc_d_3333
Au1A -0.0000000068(17) -0.0 0.0000000057(6) -0.0000000133(8) -0.0 0.0000000003(4) -0.0 -0.0000000028(4) -0.0 0.0000000039(3) -0.000000012(5) -0.0 0.0000000021(5) -0.0 -0.0000000051(5)
I1D1 0.000000041(14) 0.000000045(10) 0.000000058(8) 0.000000052(11) 0.000000049(6) 0.000000048(6) 0.000000088(15) 0.000000053(7) 0.000000039(5) 0.000000046(5) 0.00000018(3) 0.000000088(10) 0.000000051(6) 0.000000035(4) 0.000000038(5)
I1D2 -0.00000031(6) -0.00000019(5) -0.00000003(4) -0.00000006(5) 0.00000002(3) 0.00000005(3) -0.00000011(8) 0.00000002(4) 0.00000006(3) 0.00000007(3) -0.00000009(17) -0.00000004(6) 0.00000005(3) 0.00000004(2) 0.00000003(3)
